data_4307959
loop_
_publ_author_name
'Juan P. Garc\'ia-Ter\'an'
'Oscar Castillo'
'Antonio Luque'
'Urko Garc\'ia-Couceiro'
'Garikoitz Beobide'
'Pascual Rom\'an'

_publ_contact_author
;
 Oscar Castillo. Departamento de Quimica Inorganica. Facultad de Ciencias
 Universidad del Pais Vasco,  Apdo. 644, E-48080 Bilbao, Spain
;
_publ_contact_author_email oscar.castillo@ehu.es
_publ_contact_author_fax '+34-946 013 500'
_publ_contact_author_phone '+34-946 015 991'
_publ_section_title
;
Molecular Recognition of Adeninium Cations on Anionic Metal-Oxalato
Frameworks: An Experimental and Theoretical Analysis
;
_journal_name_full 'Inorganic Chemistry'
_journal_page_first 3593
_journal_page_last 3602
_journal_paper_doi 10.1021/ic062448s
_journal_volume 46
_journal_year 2007
_chemical_compound_source 'synthesis as described'
_chemical_formula_moiety 'C4 H4 O10 Zn, 2(C5 H6 N5), 2(H2 O)'
_chemical_formula_structural 'C4 H4 O10 Zn, 2(C5 H6 N5), 2(H2 O)'
_chemical_formula_sum 'C14 H20 N10 O12 Zn'
_chemical_formula_weight 585.79
_chemical_name_systematic
;
adeninium diaquabis(oxalato)zincate(II)
;
_space_group_IT_number 15
_symmetry_cell_setting monoclinic
_symmetry_Int_Tables_number 15
_symmetry_space_group_name_Hall '-C 2yc'
_symmetry_space_group_name_H-M 'C 1 2/c 1'
_atom_sites_solution_hydrogens difmap
_atom_sites_solution_primary direct
_atom_sites_solution_secondary difmap
_audit_creation_method SHELXL
_cell_angle_alpha 90.00
_cell_angle_beta 115.44(2)
_cell_angle_gamma 90.00
_cell_formula_units_Z 4
_cell_length_a 24.653(4)
_cell_length_b 7.626(1)
_cell_length_c 12.782(3)
_cell_measurement_reflns_used 5112
_cell_measurement_temperature 293(2)
_cell_measurement_theta_max 28.14
_cell_measurement_theta_min 2.82
_cell_volume 2170.1(8)
_computing_cell_refinement 'CrysAlis CCD (Oxford Diffraction, 2003)'
_computing_data_collection 'CrysAlis CCD (Oxford Diffraction, 2003)'
_computing_data_reduction 'CrysAlis RED (Oxford Diffraction, 2003)'
_computing_molecular_graphics 'Ortep-3 (Farrugia, 1997)'
_computing_publication_material 'WinGX (Farrugia, 1999)'
_computing_structure_refinement 'SHELXL-97 (Sheldrick, 1997)'
_computing_structure_solution 'Sir92 (Altamore et al., 1993)'
_diffrn_ambient_temperature 293(2)
_diffrn_measured_fraction_theta_full 0.980
_diffrn_measured_fraction_theta_max 0.980
_diffrn_measurement_device_type Xcalibur
_diffrn_measurement_method \w
_diffrn_radiation_monochromator graphite
_diffrn_radiation_source 'fine-focus sealed tube'
_diffrn_radiation_type MoK\a
_diffrn_radiation_wavelength 0.71073
_diffrn_reflns_av_R_equivalents 0.0657
_diffrn_reflns_av_sigmaI/netI 0.0787
_diffrn_reflns_limit_h_max 31
_diffrn_reflns_limit_h_min -32
_diffrn_reflns_limit_k_max 10
_diffrn_reflns_limit_k_min -10
_diffrn_reflns_limit_l_max 16
_diffrn_reflns_limit_l_min -16
_diffrn_reflns_number 5112
_diffrn_reflns_theta_full 28.14
_diffrn_reflns_theta_max 28.14
_diffrn_reflns_theta_min 2.82
_diffrn_standards_decay_% 0
_diffrn_standards_interval_count 0
_diffrn_standards_interval_time 0
_diffrn_standards_number 0
_exptl_absorpt_coefficient_mu 1.220
_exptl_absorpt_correction_T_max 0.925
_exptl_absorpt_correction_T_min 0.810
_exptl_absorpt_correction_type numerical
_exptl_absorpt_process_details
;
CrysAlis RED, Oxford Diffraction Ltd.,
Version 1.170.32 (release 06.06.2003 CrysAlis170 VC++)
(compiled Jun  6 2003,13:53:32)
Analytical numeric absorption correction using a multifaceted crystal
model based on expressions derived by R.C. Clark & J.S. Reid.
;
_exptl_crystal_colour colourless
_exptl_crystal_density_diffrn 1.793
_exptl_crystal_density_meas 1.78(1)
_exptl_crystal_density_method flotation
_exptl_crystal_description prismatic
_exptl_crystal_F_000 1200
_exptl_crystal_size_max 0.08
_exptl_crystal_size_mid 0.05
_exptl_crystal_size_min 0.04
_refine_diff_density_max 1.550
_refine_diff_density_min -0.390
_refine_diff_density_rms 0.117
_refine_ls_extinction_method none
_refine_ls_goodness_of_fit_ref 1.040
_refine_ls_hydrogen_treatment constr
_refine_ls_matrix_type full
_refine_ls_number_parameters 169
_refine_ls_number_reflns 2610
_refine_ls_number_restraints 0
_refine_ls_restrained_S_all 1.040
_refine_ls_R_factor_all 0.1133
_refine_ls_R_factor_gt 0.0747
_refine_ls_shift/su_max 0.000
_refine_ls_shift/su_mean 0.000
_refine_ls_structure_factor_coef Fsqd
_refine_ls_weighting_details 'calc w=1/[\s^2^(Fo^2^)+(0.0941P)^2^+6.0438P] where P=(Fo^2^+2Fc^2^)/3'
_refine_ls_weighting_scheme calc
_refine_ls_wR_factor_gt 0.1869
_refine_ls_wR_factor_ref 0.1971
_reflns_number_gt 1670
_reflns_number_total 2610
_reflns_threshold_expression >2sigma(I)
_cod_data_source_file ic062448ssi20061221_061210_3.cif
_cod_data_source_block compound3
_cod_original_sg_symbol_H-M 'C 2/c'
_cod_database_code 4307959

loop_
_symmetry_equiv_pos_as_xyz
'x, y, z'
'-x, y, -z+1/2'
'x+1/2, y+1/2, z'
'-x+1/2, y+1/2, -z+1/2'
'-x, -y, -z'
'x, -y, z-1/2'
'-x+1/2, -y+1/2, -z'
'x+1/2, -y+1/2, z-1/2'

loop_
_atom_site_label
_atom_site_type_symbol
_atom_site_fract_x
_atom_site_fract_y
_atom_site_fract_z
_atom_site_U_iso_or_equiv
_atom_site_adp_type
_atom_site_occupancy
_atom_site_symmetry_multiplicity
_atom_site_calc_flag
_atom_site_refinement_flags
_atom_site_disorder_assembly
_atom_site_disorder_group
Zn1 Zn 0.2500 0.7500 0.5000 0.03751(18) Uani 1 2 d S . .
O11 O 0.17829(8) 0.8699(2) 0.36768(16) 0.0367(5) Uani 1 1 d . . .
O12 O 0.20950(9) 0.5279(2) 0.40634(18) 0.0371(5) Uani 1 1 d . . .
O13 O 0.12761(10) 0.4562(3) 0.25017(18) 0.0484(6) Uani 1 1 d . . .
O14 O 0.09195(9) 0.7925(2) 0.22015(18) 0.0414(5) Uani 1 1 d . . .
C11 C 0.14111(12) 0.7595(4) 0.3003(2) 0.0310(6) Uani 1 1 d . . .
C12 C 0.16067(13) 0.5625(4) 0.3202(2) 0.0328(7) Uani 1 1 d . . .
O1W O 0.19954(10) 0.7342(4) 0.6016(2) 0.0637(7) Uani 1 1 d . . .
H12W H 0.2125 0.7531 0.6701 0.096 Uiso 1 1 d . . .
H11W H 0.1658 0.6798 0.5722 0.096 Uiso 1 1 d . . .
N1 N 0.04763(16) 0.0546(4) 0.4299(3) 0.0522(8) Uani 1 1 d . . .
C2 C 0.1033(2) 0.0945(5) 0.4847(3) 0.0547(10) Uani 1 1 d . . .
H2 H 0.1305 0.0024 0.5123 0.066 Uiso 1 1 calc R . .
N3 N 0.12647(13) 0.2637(3) 0.5065(2) 0.0448(6) Uani 1 1 d . . .
H3 H 0.1642 0.2860 0.5433 0.054 Uiso 1 1 calc R . .
C4 C 0.08436(13) 0.3890(4) 0.4646(2) 0.0362(7) Uani 1 1 d . . .
C5 C 0.02196(16) 0.3549(4) 0.4007(3) 0.0448(8) Uani 1 1 d . . .
C6 C 0.00156(19) 0.1914(5) 0.3814(3) 0.0522(10) Uani 1 1 d . . .
N6 N -0.05533(11) 0.1487(3) 0.3228(2) 0.0428(7) Uani 1 1 d . . .
H6A H -0.0821 0.2293 0.2941 0.051 Uiso 1 1 calc R . .
H6B H -0.0658 0.0401 0.3132 0.051 Uiso 1 1 calc R . .
N7 N -0.00547(12) 0.5137(3) 0.3720(2) 0.0383(6) Uani 1 1 d . . .
H7 H -0.0433 0.5337 0.3333 0.046 Uiso 1 1 calc R . .
C8 C 0.03869(14) 0.6327(5) 0.4165(3) 0.0420(8) Uani 1 1 d . . .
H8 H 0.0319 0.7530 0.4089 0.050 Uiso 1 1 calc R . .
N9 N 0.09278(11) 0.5629(3) 0.4722(2) 0.0369(6) Uani 1 1 d . . .
O2W O 0.25305(11) 0.7043(3) 0.1498(2) 0.0556(7) Uani 1 1 d . . .
H21W H 0.2652 0.8003 0.1251 0.083 Uiso 1 1 d . . .
H22W H 0.2752 0.6184 0.1483 0.083 Uiso 1 1 d . . .

loop_
_atom_site_aniso_label
_atom_site_aniso_U_11
_atom_site_aniso_U_22
_atom_site_aniso_U_33
_atom_site_aniso_U_23
_atom_site_aniso_U_13
_atom_site_aniso_U_12
Zn1 0.0352(3) 0.0342(3) 0.0334(3) -0.0015(2) 0.0055(2) -0.0062(2)
O11 0.0371(12) 0.0217(11) 0.0369(11) -0.0045(9) 0.0021(10) -0.0038(9)
O12 0.0362(13) 0.0250(11) 0.0415(12) -0.0018(8) 0.0084(10) 0.0015(9)
O13 0.0494(14) 0.0330(12) 0.0439(13) -0.0147(10) 0.0021(11) -0.0012(10)
O14 0.0345(12) 0.0301(12) 0.0421(13) -0.0019(8) 0.0000(10) 0.0014(9)
C11 0.0274(14) 0.0345(16) 0.0276(14) -0.0040(14) 0.0084(12) -0.0051(14)
C12 0.0316(16) 0.0309(16) 0.0310(16) -0.0094(13) 0.0089(14) -0.0078(13)
O1W 0.0486(14) 0.101(2) 0.0407(13) -0.0173(12) 0.0182(12) -0.0344(14)
N1 0.081(2) 0.0334(16) 0.0512(18) 0.0031(13) 0.0368(18) 0.0093(16)
C2 0.091(3) 0.040(2) 0.047(2) 0.0082(16) 0.043(2) 0.020(2)
N3 0.0588(17) 0.0316(15) 0.0484(16) 0.0012(12) 0.0274(14) 0.0033(14)
C4 0.0311(17) 0.050(2) 0.0290(16) -0.0072(14) 0.0143(14) -0.0083(15)
C5 0.064(2) 0.035(2) 0.0396(19) 0.0027(14) 0.0265(18) 0.0120(16)
C6 0.083(3) 0.048(2) 0.0333(18) 0.0002(15) 0.032(2) -0.0095(19)
N6 0.0322(15) 0.0407(16) 0.0429(16) -0.0027(12) 0.0042(13) -0.0135(12)
N7 0.0445(16) 0.0389(15) 0.0293(14) 0.0074(11) 0.0137(12) 0.0226(12)
C8 0.0375(18) 0.053(2) 0.0344(17) -0.0088(15) 0.0143(15) 0.0003(16)
N9 0.0319(14) 0.0358(15) 0.0408(15) 0.0013(11) 0.0136(12) 0.0060(11)
O2W 0.0728(18) 0.0363(14) 0.0631(16) -0.0100(10) 0.0344(14) -0.0166(11)

loop_
_geom_angle_atom_site_label_1
_geom_angle_atom_site_label_2
_geom_angle_atom_site_label_3
_geom_angle
_geom_angle_site_symmetry_1
_geom_angle_site_symmetry_3
_geom_angle_publ_flag
O11 Zn1 O11 180.0 7_566 . ?
O11 Zn1 O12 81.81(7) 7_566 7_566 ?
O11 Zn1 O12 98.19(7) . 7_566 ?
O11 Zn1 O12 98.19(7) 7_566 . ?
O11 Zn1 O12 81.81(7) . . ?
O12 Zn1 O12 180.0 7_566 . ?
O11 Zn1 O1W 90.32(9) 7_566 7_566 ?
O11 Zn1 O1W 89.68(9) . 7_566 ?
O12 Zn1 O1W 92.46(9) 7_566 7_566 ?
O12 Zn1 O1W 87.54(8) . 7_566 ?
O11 Zn1 O1W 89.68(9) 7_566 . ?
O11 Zn1 O1W 90.32(9) . . ?
O12 Zn1 O1W 87.54(8) 7_566 . ?
O12 Zn1 O1W 92.46(9) . . ?
O1W Zn1 O1W 180.00(8) 7_566 . ?
C11 O11 Zn1 112.16(18) . . ?
C12 O12 Zn1 112.10(17) . . ?
O14 C11 O11 126.5(3) . . ?
O14 C11 C12 117.2(2) . . ?
O11 C11 C12 116.4(2) . . ?
O13 C12 O12 125.8(3) . . ?
O13 C12 C11 117.1(3) . . ?
O12 C12 C11 117.0(2) . . ?
Zn1 O1W H12W 125.7 . . ?
Zn1 O1W H11W 117.8 . . ?
H12W O1W H11W 114.8 . . ?
C2 N1 C6 121.0(3) . . ?
N1 C2 N3 125.6(3) . . ?
N1 C2 H2 117.2 . . ?
N3 C2 H2 117.2 . . ?
C4 N3 C2 113.6(3) . . ?
C4 N3 H3 123.2 . . ?
C2 N3 H3 123.2 . . ?
N9 C4 N3 127.4(3) . . ?
N9 C4 C5 108.6(3) . . ?
N3 C4 C5 124.0(3) . . ?
C6 C5 N7 133.0(3) . . ?
C6 C5 C4 120.6(3) . . ?
N7 C5 C4 106.4(3) . . ?
N6 C6 C5 124.3(4) . . ?
N6 C6 N1 120.4(3) . . ?
C5 C6 N1 115.2(3) . . ?
C6 N6 H6A 120.0 . . ?
C6 N6 H6B 120.0 . . ?
H6A N6 H6B 120.0 . . ?
C8 N7 C5 105.6(3) . . ?
C8 N7 H7 127.2 . . ?
C5 N7 H7 127.2 . . ?
N9 C8 N7 113.7(3) . . ?
N9 C8 H8 123.1 . . ?
N7 C8 H8 123.1 . . ?
C8 N9 C4 105.7(3) . . ?
H21W O2W H22W 107.7 . . ?

loop_
_geom_bond_atom_site_label_1
_geom_bond_atom_site_label_2
_geom_bond_distance
_geom_bond_site_symmetry_2
_geom_bond_publ_flag
Zn1 O11 2.0621(19) 7_566 ?
Zn1 O11 2.0621(19) . ?
Zn1 O12 2.0670(19) 7_566 ?
Zn1 O12 2.0670(19) . ?
Zn1 O1W 2.153(2) 7_566 ?
Zn1 O1W 2.153(2) . ?
O11 C11 1.270(3) . ?
O12 C12 1.262(3) . ?
O13 C12 1.223(3) . ?
O14 C11 1.231(3) . ?
C11 C12 1.564(4) . ?
O1W H12W 0.8060 . ?
O1W H11W 0.8582 . ?
N1 C2 1.281(5) . ?
N1 C6 1.469(5) . ?
C2 N3 1.390(4) . ?
C2 H2 0.9300 . ?
N3 C4 1.342(4) . ?
N3 H3 0.8600 . ?
C4 N9 1.339(4) . ?
C4 C5 1.422(4) . ?
C5 C6 1.327(5) . ?
C5 N7 1.359(4) . ?
C6 N6 1.316(4) . ?
N6 H6A 0.8600 . ?
N6 H6B 0.8600 . ?
N7 C8 1.342(4) . ?
N7 H7 0.8600 . ?
C8 N9 1.324(4) . ?
C8 H8 0.9300 . ?
O2W H21W 0.8975 . ?
O2W H22W 0.8578 . ?

loop_
_geom_hbond_atom_site_label_D
_geom_hbond_atom_site_label_H
_geom_hbond_atom_site_label_A
_geom_hbond_distance_DH
_geom_hbond_distance_HA
_geom_hbond_distance_DA
_geom_hbond_angle_DHA
_geom_hbond_site_symmetry_A
O1W H12W O2W 0.81 2.11 2.914(3) 178.5 7_566
O1W H11W N9 0.86 1.92 2.762(3) 166.0 .
N3 H3 O2W 0.86 2.02 2.871(4) 168.3 6_566
N6 H6A O13 0.86 2.01 2.849(3) 166.0 2
N6 H6B O14 0.86 1.98 2.840(3) 176.2 2_545
N7 H7 O13 0.86 1.98 2.767(4) 152.3 2
N7 H7 O14 0.86 2.26 2.880(3) 129 2
O2W H21W O12 0.90 1.94 2.833(3) 170.3 4
O2W H22W O11 0.86 2.27 3.122(3) 172.1 4_545
C8 H8 N1 0.93 2.33 3.225(5) 161.5 1_565
C2 H2 O1W 0.93 2.59 3.517(5) 173.6 1_545
